data_4311211
loop_
_publ_author_name
'Huanwang Jing'
'Smita K. Edulji'
'Julianne M. Gibbs'
'Charlotte L. Stern'
'Hongying Zhou'
'Sonbinh T. Nguyen'

_publ_section_title
;
 (Salen)Tin Complexes: Syntheses, Characterization, Crystal Structures,
 and Catalytic Activity in the Formation of Propylene Carbonate from CO2
 and Propylene Oxide
;
_journal_name_full 'Inorganic Chemistry'
_journal_page_first 4315
_journal_page_last 4327
_journal_paper_doi 10.1021/ic034855z
_journal_volume 43
_journal_year 2004
_chemical_formula_sum 'C43 H51 Br2 N2 O2 Sn'
_chemical_formula_weight 906.39
_space_group_IT_number 4
_symmetry_cell_setting monoclinic
_symmetry_Int_Tables_number 4
_symmetry_space_group_name_Hall 'P 2yb'
_symmetry_space_group_name_H-M 'P 1 21 1'
_cell_angle_alpha 90
_cell_angle_beta 94.354(3)
_cell_angle_gamma 90
_cell_formula_units_Z 4
_cell_length_a 12.444(2)
_cell_length_b 26.662(4)
_cell_length_c 12.924(2)
_cell_measurement_reflns_used 0
_cell_measurement_temperature 153.2
_cell_measurement_theta_max 0.0
_cell_measurement_theta_min 0.0
_cell_volume 4275.6(11)
_computing_cell_refinement 'Bruker SAINT-1000 Diffractometer Control'
_computing_data_collection 'Bruker SMART-1000 Diffractometer Control'
_computing_data_reduction 'Bruker SAINT-1000 Diffractometer Control'
_computing_publication_material 'teXsan for Windows (MSC, 1997)'
_computing_structure_refinement 'teXsan for Windows (MSC, 1997)'
_computing_structure_solution
;
SIR92 (Altomare, et. al. 1993)
;
_diffrn_ambient_temperature 153.2
_diffrn_measurement_device 'Bruker SMART 1000'
_diffrn_measurement_method \w\
_diffrn_orient_matrix_UB_11 0.00000
_diffrn_orient_matrix_UB_12 0.00000
_diffrn_orient_matrix_UB_13 0.00000
_diffrn_orient_matrix_UB_21 0.00000
_diffrn_orient_matrix_UB_22 0.00000
_diffrn_orient_matrix_UB_23 0.00000
_diffrn_orient_matrix_UB_31 0.00000
_diffrn_orient_matrix_UB_32 0.00000
_diffrn_orient_matrix_UB_33 0.00000
_diffrn_radiation_detector 'scintillation counter'
_diffrn_radiation_monochromator graphite
_diffrn_radiation_source 'sealed tube'
_diffrn_radiation_type 'Mo K\a'
_diffrn_radiation_wavelength 0.7107
_diffrn_reflns_av_R_equivalents 0.12244
_diffrn_reflns_av_sigmaI/netI 0.097
_diffrn_reflns_limit_h_max 16
_diffrn_reflns_limit_h_min -16
_diffrn_reflns_limit_k_max 35
_diffrn_reflns_limit_k_min -35
_diffrn_reflns_limit_l_max 17
_diffrn_reflns_limit_l_min -16
_diffrn_reflns_number 39670
_diffrn_reflns_reduction_process 'Lp corrections applied'
_diffrn_reflns_theta_max 28.29
_diffrn_reflns_theta_min 1.52
_diffrn_standards_decay_% 0.00
_diffrn_standards_interval_count 0
_diffrn_standards_number 0
_exptl_absorpt_coefficient_mu 2.507
_exptl_absorpt_correction_T_max 0.859
_exptl_absorpt_correction_T_min 0.6753
_exptl_absorpt_correction_type 'Gaussian face-indexed'
_exptl_crystal_colour colorless
_exptl_crystal_density_diffrn 1.408
_exptl_crystal_density_meas ?
_exptl_crystal_description Block
_exptl_crystal_F_000 1836.00
_exptl_crystal_size_max 0.19
_exptl_crystal_size_mid 0.09
_exptl_crystal_size_min 0.07
_refine_diff_density_max 0.81
_refine_diff_density_min -0.62
_refine_ls_extinction_method none
_refine_ls_goodness_of_fit_all 1.258
_refine_ls_goodness_of_fit_ref 1.240
_refine_ls_hydrogen_treatment noref
_refine_ls_matrix_type full
_refine_ls_number_constraints 20
_refine_ls_number_parameters 796
_refine_ls_number_reflns 5975
_refine_ls_number_restraints 0
_refine_ls_R_factor_all 0.1343
_refine_ls_R_factor_gt 0.039
_refine_ls_shift/su_max 0.0800
_refine_ls_shift/su_mean 0.0023
_refine_ls_structure_factor_coef Fsqd
_refine_ls_weighting_details 'w = 1/[\s^2^(Fo)]'
_refine_ls_weighting_scheme sigma
_refine_ls_wR_factor_all 0.0970
_refine_ls_wR_factor_ref 0.035
_reflns_number_gt 5975
_reflns_number_total 10513
_reflns_threshold_expression I>3.00\s(I)
_cod_data_source_file ic034855zsi20030718_020647_5.cif
_cod_data_source_block '_s29k'
_cod_original_cell_volume 4275.8(9)
_cod_original_sg_symbol_H-M 'P 21 '
_cod_original_formula_sum 'C43 H51 Br2 N2 O2 Sn '
_cod_database_code 4311211

loop_
_symmetry_equiv_pos_as_xyz
'   +x,   +y,   +z'
'   -x,1/2+y,   -z'

loop_
_atom_site_label
_atom_site_fract_x
_atom_site_fract_y
_atom_site_fract_z
_atom_site_U_iso_or_equiv
_atom_site_occupancy
_atom_site_refinement_flags
_atom_site_adp_type
_atom_site_calc_flag
_atom_site_calc_attached_atom
Sn(1) 0.94730(6) 0.4657 0.40113(6) 0.0202(2) 1.000 . Uani d ?
Sn(2) 0.56449(6) 0.27838(3) 0.60489(6) 0.0226(2) 1.000 . Uani d ?
Br(1) 0.78232(9) 0.44955(6) 0.27225(8) 0.0308(3) 1.000 . Uani d ?
Br(2) 1.11353(9) 0.48172(6) 0.52943(9) 0.0338(4) 1.000 . Uani d ?
Br(3) 0.39040(9) 0.26322(6) 0.48562(10) 0.0375(4) 1.000 . Uani d ?
Br(4) 0.73954(9) 0.29038(6) 0.72318(8) 0.0316(3) 1.000 . Uani d ?
O(1) 1.0021(6) 0.5165(3) 0.3021(6) 0.027(2) 1.000 . Uani d ?
O(2) 0.8552(6) 0.5058(3) 0.4912(5) 0.027(2) 1.000 . Uani d ?
O(3) 0.6469(6) 0.2352(3) 0.5123(5) 0.023(2) 1.000 . Uani d ?
O(4) 0.5125(6) 0.2280(3) 0.7054(6) 0.025(2) 1.000 . Uani d ?
N(1) 1.0365(6) 0.4073(3) 0.3318(6) 0.018(2) 1.000 . Uani d ?
N(2) 0.9048(7) 0.3999(4) 0.4865(6) 0.023(3) 1.000 . Uani d ?
N(3) 0.5925(6) 0.3422(3) 0.5090(7) 0.017(2) 1.000 . Uani d ?
N(4) 0.5004(6) 0.3385(3) 0.6919(6) 0.019(2) 1.000 . Uani d ?
C(1) 1.0846(7) 0.4146(4) 0.2466(8) 0.020(3) 1.000 . Uani d ?
C(2) 1.0909(7) 0.4599(4) 0.1902(8) 0.017(3) 1.000 . Uani d ?
C(3) 1.1496(8) 0.4559(5) 0.0971(8) 0.027(3) 1.000 . Uani d ?
C(4) 1.1681(8) 0.4966(4) 0.0340(8) 0.019(3) 1.000 . Uani d ?
C(5) 1.1296(8) 0.5429(5) 0.0665(9) 0.025(3) 1.000 . Uani d ?
C(6) 1.0714(8) 0.5493(5) 0.1532(8) 0.024(3) 1.000 . Uani d ?
C(7) 1.0515(8) 0.5075(5) 0.2169(8) 0.021(3) 1.000 . Uani d ?
C(8) 1.2305(9) 0.4938(5) -0.0605(8) 0.028(3) 1.000 . Uani d ?
C(9) 1.2702(9) 0.4394(5) -0.0784(9) 0.038(3) 1.000 . Uiso d ?
C(10) 1.1570(10) 0.5088(6) -0.1570(10) 0.046(4) 1.000 . Uiso d ?
C(11) 1.3231(10) 0.5296(5) -0.0513(10) 0.045(4) 1.000 . Uiso d ?
C(12) 1.0291(9) 0.6036(5) 0.1790(8) 0.026(3) 1.000 . Uani d ?
C(13) 0.9090(11) 0.6058(6) 0.1839(11) 0.051(4) 1.000 . Uiso d ?
C(14) 1.0839(10) 0.6189(6) 0.2863(10) 0.039(3) 1.000 . Uiso d ?
C(15) 1.0569(9) 0.6415(5) 0.0989(9) 0.035(3) 1.000 . Uiso d ?
C(16) 0.8428(8) 0.4959(5) 0.5920(8) 0.024(3) 1.000 . Uani d ?
C(17) 0.8212(8) 0.5384(5) 0.6560(8) 0.021(3) 1.000 . Uani d ?
C(18) 0.8033(9) 0.5266(5) 0.7599(8) 0.025(3) 1.000 . Uani d ?
C(19) 0.8035(8) 0.4789(5) 0.8009(7) 0.024(3) 1.000 . Uani d ?
C(20) 0.8225(8) 0.4412(5) 0.7370(8) 0.024(3) 1.000 . Uani d ?
C(21) 0.8457(8) 0.4465(5) 0.6304(8) 0.018(3) 1.000 . Uani d ?
C(22) 0.8687(8) 0.4037(5) 0.5795(8) 0.019(3) 1.000 . Uani d ?
C(23) 0.8183(9) 0.5926(5) 0.6164(9) 0.029(3) 1.000 . Uani d ?
C(24) 0.7307(9) 0.5994(5) 0.5252(9) 0.037(3) 1.000 . Uiso d ?
C(25) 0.9302(9) 0.6059(5) 0.5833(9) 0.039(3) 1.000 . Uiso d ?
C(26) 0.7903(10) 0.6300(6) 0.6995(10) 0.046(4) 1.000 . Uiso d ?
C(27) 0.7787(10) 0.4714(6) 0.9137(8) 0.041(4) 1.000 . Uani d ?
C(28) 0.691(2) 0.4230(8) 0.920(2) 0.038(2) 0.50(2) SP Uiso d ?
C(29) 0.748(2) 0.5194(8) 0.973(2) 0.038 0.503 SP Uiso d ?
C(30) 0.882(2) 0.4580(9) 0.975(2) 0.038 0.503 SP Uiso d ?
C(31) 0.811(2) 0.5213(8) 0.981(2) 0.038 0.497 SP Uiso d ?
C(32) 0.871(2) 0.4283(9) 0.963(2) 0.038 0.497 SP Uiso d ?
C(33) 0.678(2) 0.4431(10) 0.926(2) 0.038 0.497 SP Uiso d ?
C(34) 1.0428(7) 0.3606(3) 0.3903(6) 0.022(2) 1.000 . Uani d ?
C(35) 1.0733(8) 0.3148(4) 0.3280(8) 0.028(3) 1.000 . Uani d ?
C(36) 1.0700(7) 0.2669(3) 0.3970(7) 0.031(3) 1.000 . Uani d ?
C(37) 0.9601(8) 0.2598(4) 0.4389(8) 0.027(3) 1.000 . Uani d ?
C(38) 0.9273(8) 0.3059(5) 0.5003(9) 0.025(3) 1.000 . Uani d ?
C(39) 0.9308(7) 0.3534(4) 0.4340(7) 0.019(3) 1.000 . Uani d ?
C(40) 0.6293(8) 0.3400(5) 0.4203(9) 0.026(3) 1.000 . Uani d ?
C(41) 0.6661(7) 0.2911(5) 0.3688(7) 0.020(3) 1.000 . Uani d ?
C(42) 0.6633(7) 0.2432(4) 0.4126(8) 0.016(3) 1.000 . Uani d ?
C(43) 0.6858(8) 0.2027(5) 0.3484(9) 0.024(3) 1.000 . Uani d ?
C(44) 0.7104(8) 0.2109(5) 0.2510(8) 0.026(3) 1.000 . Uani d ?
C(45) 0.7169(8) 0.2598(5) 0.2070(9) 0.032(3) 1.000 . Uani d ?
C(46) 0.6925(8) 0.3004(5) 0.2671(9) 0.031(3) 1.000 . Uani d ?
C(47) 0.6812(9) 0.1487(5) 0.3933(9) 0.027(3) 1.000 . Uani d ?
C(48) 0.7645(10) 0.1408(6) 0.4827(10) 0.051(4) 1.000 . Uiso d ?
C(49) 0.5724(10) 0.1362(6) 0.4276(10) 0.044(4) 1.000 . Uiso d ?
C(50) 0.7073(10) 0.1104(5) 0.3100(10) 0.042(3) 1.000 . Uiso d ?
C(51) 0.7403(12) 0.2688(6) 0.0865(9) 0.053(4) 1.000 . Uani d ?
C(52) 0.799(2) 0.2213(11) 0.050(2) 0.046(3) 0.423(10) SP Uiso d ?
C(53) 0.848(2) 0.2944(12) 0.091(2) 0.046 0.423 SP Uiso d ?
C(54) 0.647(2) 0.3051(12) 0.033(2) 0.046 0.423 SP Uiso d ?
C(55) 0.664(2) 0.2359(8) 0.020(2) 0.046 0.577 SP Uiso d ?
C(56) 0.855(2) 0.2459(7) 0.084(1) 0.046 0.577 SP Uiso d ?
C(57) 0.741(2) 0.3198(7) 0.055(1) 0.046 0.577 SP Uiso d ?
C(58) 0.4472(8) 0.3315(4) 0.7718(8) 0.023(3) 1.000 . Uani d ?
C(59) 0.4210(7) 0.2829(5) 0.8190(7) 0.022(3) 1.000 . Uani d ?
C(60) 0.4554(8) 0.2356(5) 0.7891(8) 0.021(3) 1.000 . Uani d ?
C(61) 0.4295(8) 0.1927(5) 0.8467(8) 0.022(3) 1.000 . Uani d ?
C(62) 0.3740(9) 0.2020(5) 0.9340(8) 0.026(3) 1.000 . Uani d ?
C(63) 0.3293(9) 0.2489(5) 0.9599(8) 0.028(3) 1.000 . Uani d ?
C(64) 0.3566(7) 0.2891(5) 0.9054(8) 0.019(3) 1.000 . Uani d ?
C(65) 0.2617(9) 0.2538(5) 1.0582(8) 0.030(3) 1.000 . Uani d ?
C(66) 0.1660(10) 0.2167(5) 1.0411(9) 0.039(3) 1.000 . Uiso d ?
C(67) 0.3317(9) 0.2392(5) 1.1538(9) 0.035(3) 1.000 . Uiso d ?
C(68) 0.2149(8) 0.3046(5) 1.0658(8) 0.029(3) 1.000 . Uiso d ?
C(69) 0.4682(9) 0.1418(5) 0.8169(9) 0.029(3) 1.000 . Uani d ?
C(70) 0.4178(9) 0.1254(5) 0.7137(9) 0.035(3) 1.000 . Uiso d ?
C(71) 0.4263(10) 0.1014(6) 0.8932(10) 0.049(4) 1.000 . Uiso d ?
C(72) 0.5932(9) 0.1408(5) 0.8238(9) 0.032(3) 1.000 . Uiso d ?
C(73) 0.5369(7) 0.3888(3) 0.6563(7) 0.025(3) 1.000 . Uani d ?
C(74) 0.4704(8) 0.4338(4) 0.6925(8) 0.028(3) 1.000 . Uani d ?
C(75) 0.5158(8) 0.4828(4) 0.6535(7) 0.033(3) 1.000 . Uani d ?
C(76) 0.5135(8) 0.4809(4) 0.5361(8) 0.027(3) 1.000 . Uani d ?
C(77) 0.5737(8) 0.4378(5) 0.4973(8) 0.021(3) 1.000 . Uani d ?
C(78) 0.5359(7) 0.3887(4) 0.5397(8) 0.024(3) 1.000 . Uani d ?
C(79) 1.3693(9) 0.4666(6) 0.2868(10) 0.043(4) 1.000 . Uani d ?
C(80) 1.3349(10) 0.4221(5) 0.3269(10) 0.040(4) 1.000 . Uani d ?
C(81) 1.3765(10) 0.3751(6) 0.2976(12) 0.057(5) 1.000 . Uani d ?
C(82) 1.4507(10) 0.3738(6) 0.2209(12) 0.057(5) 1.000 . Uani d ?
C(83) 1.4856(11) 0.4210(7) 0.1785(11) 0.064(5) 1.000 . Uani d ?
C(84) 1.4440(11) 0.4636(6) 0.2118(12) 0.057(5) 1.000 . Uani d ?
C(85) 1.3245(11) 0.5155(6) 0.3175(13) 0.065(5) 1.000 . Uani d ?
C(86) 0.1407(9) 0.2748(6) 0.7050(10) 0.039(4) 1.000 . Uani d ?
C(87) 0.1844(9) 0.3179(6) 0.6690(11) 0.044(4) 1.000 . Uani d ?
C(88) 0.1502(9) 0.3632(6) 0.7045(10) 0.042(4) 1.000 . Uani d ?
C(89) 0.0687(10) 0.3682(6) 0.7648(11) 0.052(4) 1.000 . Uani d ?
C(90) 0.0207(10) 0.3276(6) 0.7971(10) 0.050(4) 1.000 . Uani d ?
C(91) 0.0545(9) 0.2791(6) 0.7701(9) 0.044(4) 1.000 . Uani d ?
C(92) 0.1749(10) 0.2240(5) 0.6745(10) 0.045(4) 1.000 . Uani d ?
H(1) 1.1213 0.3870 0.2185 0.026 1.000 . Uiso c ?
H(2) 1.1770 0.4241 0.0765 0.032 1.000 . Uiso c ?
H(3) 1.1449 0.5732 0.0267 0.036 1.000 . Uiso c ?
H(4) 1.2790 0.4208 -0.0137 0.047 1.000 . Uiso c ?
H(5) 1.2161 0.4201 -0.1221 0.047 1.000 . Uiso c ?
H(6) 1.3357 0.4371 -0.1112 0.047 1.000 . Uiso c ?
H(7) 1.0905 0.5246 -0.1330 0.051 1.000 . Uiso c ?
H(8) 1.1887 0.5347 -0.1972 0.051 1.000 . Uiso c ?
H(9) 1.1351 0.4821 -0.1997 0.051 1.000 . Uiso c ?
H(10) 1.3470 0.5368 0.0173 0.053 1.000 . Uiso c ?
H(11) 1.3868 0.5155 -0.0848 0.053 1.000 . Uiso c ?
H(12) 1.3074 0.5604 -0.0885 0.053 1.000 . Uiso c ?
H(13) 0.8897 0.6042 0.2591 0.051 1.000 . Uiso c ?
H(14) 0.8720 0.6324 0.1541 0.051 1.000 . Uiso c ?
H(15) 0.8737 0.5742 0.1563 0.051 1.000 . Uiso c ?
H(16) 1.0418 0.6071 0.3387 0.044 1.000 . Uiso c ?
H(17) 1.1537 0.6044 0.2936 0.044 1.000 . Uiso c ?
H(18) 1.0900 0.6545 0.2900 0.044 1.000 . Uiso c ?
H(19) 1.0877 0.6723 0.1318 0.039 1.000 . Uiso c ?
H(20) 1.1161 0.6289 0.0588 0.039 1.000 . Uiso c ?
H(21) 1.0003 0.6509 0.0518 0.039 1.000 . Uiso c ?
H(22) 0.7854 0.5533 0.8045 0.023 1.000 . Uiso c ?
H(23) 0.8215 0.4065 0.7660 0.041 1.000 . Uiso c ?
H(24) 0.8560 0.3722 0.6131 0.018 1.000 . Uiso c ?
H(25) 0.6596 0.6034 0.5507 0.050 1.000 . Uiso c ?
H(26) 0.7432 0.6269 0.4818 0.050 1.000 . Uiso c ?
H(27) 0.7259 0.5693 0.4821 0.050 1.000 . Uiso c ?
H(28) 0.9816 0.6106 0.6420 0.041 1.000 . Uiso c ?
H(29) 0.9573 0.5789 0.5422 0.041 1.000 . Uiso c ?
H(30) 0.9293 0.6357 0.5421 0.041 1.000 . Uiso c ?
H(31) 0.8082 0.6134 0.7696 0.041 1.000 . Uiso c ?
H(32) 0.8431 0.6580 0.7028 0.041 1.000 . Uiso c ?
H(33) 0.7236 0.6408 0.6954 0.041 1.000 . Uiso c ?
H(34) 1.0966 0.3644 0.4504 0.027 1.000 . Uiso c ?
H(35) 1.0235 0.3116 0.2694 0.029 1.000 . Uiso c ?
H(36) 1.1445 0.3194 0.3041 0.029 1.000 . Uiso c ?
H(37) 1.0905 0.2380 0.3593 0.038 1.000 . Uiso c ?
H(38) 1.1240 0.2703 0.4563 0.038 1.000 . Uiso c ?
H(39) 0.9091 0.2544 0.3800 0.034 1.000 . Uiso c ?
H(40) 0.9609 0.2303 0.4810 0.034 1.000 . Uiso c ?
H(41) 0.8546 0.3014 0.5224 0.031 1.000 . Uiso c ?
H(42) 0.9741 0.3103 0.5615 0.031 1.000 . Uiso c ?
H(43) 0.8785 0.3489 0.3733 0.024 1.000 . Uiso c ?
H(44) 0.6306 0.3719 0.3793 0.042 1.000 . Uiso c ?
H(45) 0.7201 0.1805 0.2066 0.036 1.000 . Uiso c ?
H(46) 0.6917 0.3341 0.2384 0.025 1.000 . Uiso c ?
H(47) 0.7336 0.1432 0.5489 0.052 1.000 . Uiso c ?
H(48) 0.7984 0.1083 0.4805 0.052 1.000 . Uiso c ?
H(49) 0.8219 0.1654 0.4837 0.052 1.000 . Uiso c ?
H(50) 0.5686 0.1355 0.5002 0.056 1.000 . Uiso c ?
H(51) 0.5160 0.1583 0.3980 0.056 1.000 . Uiso c ?
H(52) 0.5486 0.1021 0.4024 0.056 1.000 . Uiso c ?
H(53) 0.7334 0.0786 0.3492 0.053 1.000 . Uiso c ?
H(54) 0.6514 0.1019 0.2661 0.053 1.000 . Uiso c ?
H(55) 0.7699 0.1206 0.2764 0.053 1.000 . Uiso c ?
H(56) 0.4182 0.3624 0.8040 0.025 1.000 . Uiso c ?
H(57) 0.3607 0.1745 0.9795 0.027 1.000 . Uiso c ?
H(58) 0.3313 0.3221 0.9233 0.026 1.000 . Uiso c ?
H(59) 0.1399 0.2064 1.1043 0.041 1.000 . Uiso c ?
H(60) 0.1087 0.2309 0.9974 0.041 1.000 . Uiso c ?
H(61) 0.1875 0.1858 1.0052 0.041 1.000 . Uiso c ?
H(62) 0.2933 0.2470 1.2143 0.037 1.000 . Uiso c ?
H(63) 0.3520 0.2057 1.1556 0.037 1.000 . Uiso c ?
H(64) 0.3968 0.2600 1.1601 0.037 1.000 . Uiso c ?
H(65) 0.2088 0.3119 1.1372 0.028 1.000 . Uiso c ?
H(66) 0.2590 0.3286 1.0365 0.028 1.000 . Uiso c ?
H(67) 0.1452 0.3045 1.0302 0.028 1.000 . Uiso c ?
H(68) 0.3535 0.1056 0.7190 0.047 1.000 . Uiso c ?
H(69) 0.3952 0.1541 0.6689 0.047 1.000 . Uiso c ?
H(70) 0.4662 0.1062 0.6752 0.047 1.000 . Uiso c ?
H(71) 0.4358 0.1130 0.9633 0.066 1.000 . Uiso c ?
H(72) 0.3506 0.0949 0.8775 0.066 1.000 . Uiso c ?
H(73) 0.4645 0.0709 0.8874 0.066 1.000 . Uiso c ?
H(74) 0.6190 0.1389 0.8982 0.037 1.000 . Uiso c ?
H(75) 0.6176 0.1107 0.7931 0.037 1.000 . Uiso c ?
H(76) 0.6228 0.1688 0.7956 0.037 1.000 . Uiso c ?
H(77) 0.6128 0.3932 0.6837 0.034 1.000 . Uiso c ?
H(78) 0.3940 0.4312 0.6674 0.030 1.000 . Uiso c ?
H(79) 0.4683 0.4352 0.7691 0.030 1.000 . Uiso c ?
H(80) 0.4772 0.5119 0.6761 0.042 1.000 . Uiso c ?
H(81) 0.5897 0.4865 0.6820 0.042 1.000 . Uiso c ?
H(82) 0.4391 0.4793 0.5109 0.031 1.000 . Uiso c ?
H(83) 0.5419 0.5123 0.5128 0.031 1.000 . Uiso c ?
H(84) 0.5645 0.4373 0.4219 0.023 1.000 . Uiso c ?
H(85) 0.6496 0.4420 0.5157 0.023 1.000 . Uiso c ?
H(86) 0.4618 0.3850 0.5151 0.028 1.000 . Uiso c ?
H(87) 1.2760 0.4250 0.3737 0.047 1.000 . Uiso c ?
H(88) 1.3560 0.3444 0.3339 0.085 1.000 . Uiso c ?
H(89) 1.4805 0.3426 0.1910 0.083 1.000 . Uiso c ?
H(90) 1.5444 0.4212 0.1283 0.071 1.000 . Uiso c ?
H(91) 1.4645 0.4957 0.1804 0.070 1.000 . Uiso c ?
H(92) 1.3271 0.5193 0.3924 0.071 1.000 . Uiso c ?
H(93) 1.3720 0.5440 0.2959 0.071 1.000 . Uiso c ?
H(94) 1.2551 0.5233 0.2893 0.071 1.000 . Uiso c ?
H(95) 0.2430 0.3173 0.6196 0.064 1.000 . Uiso c ?
H(96) 0.1856 0.3943 0.6856 0.048 1.000 . Uiso c ?
H(97) 0.0415 0.4015 0.7807 0.052 1.000 . Uiso c ?
H(98) -0.0347 0.3287 0.8452 0.066 1.000 . Uiso c ?
H(99) 0.0179 0.2489 0.7931 0.042 1.000 . Uiso c ?
H(100) 0.1907 0.2040 0.7368 0.041 1.000 . Uiso c ?
H(101) 0.1243 0.2072 0.6304 0.041 1.000 . Uiso c ?
H(102) 0.2427 0.2258 0.6411 0.041 1.000 . Uiso c ?

loop_
_atom_site_aniso_label
_atom_site_aniso_U_11
_atom_site_aniso_U_22
_atom_site_aniso_U_33
_atom_site_aniso_U_12
_atom_site_aniso_U_13
_atom_site_aniso_U_23
Sn(1) 0.0264(4) 0.0176(4) 0.0176(3) -0.0006(3) 0.0077(3) -0.0012(3)
Sn(2) 0.0242(4) 0.0238(5) 0.0208(4) -0.0004(3) 0.0090(3) -0.0001(3)
Br(1) 0.0313(6) 0.0363(8) 0.0245(6) -0.0015(5) -0.0014(5) 0.0024(5)
Br(2) 0.0346(6) 0.0345(8) 0.0317(6) -0.0081(6) -0.0014(5) -0.0009(5)
Br(3) 0.0291(6) 0.0411(9) 0.0421(7) -0.0074(6) 0.0016(5) -0.0012(6)
Br(4) 0.0306(6) 0.0412(8) 0.0227(6) -0.0031(5) -0.0001(4) 0.0020(5)
O(1) 0.042(5) 0.021(5) 0.020(4) 0.001(4) 0.011(3) -0.001(4)
O(2) 0.039(5) 0.022(5) 0.021(4) 0.005(4) 0.007(3) -0.004(4)
O(3) 0.032(4) 0.020(5) 0.017(4) 0.005(4) 0.009(3) 0.004(3)
O(4) 0.036(4) 0.018(5) 0.024(4) 0.002(3) 0.016(3) -0.001(3)
N(1) 0.029(5) 0.014(4) 0.011(4) -0.003(4) 0.003(3) -0.001(3)
N(2) 0.027(5) 0.026(6) 0.016(5) 0.006(4) 0.003(4) 0.008(4)
N(3) 0.013(4) 0.013(5) 0.025(5) -0.005(4) 0.006(4) -0.010(4)
N(4) 0.024(4) 0.020(5) 0.014(4) -0.002(4) 0.000(3) -0.001(3)
C(1) 0.016(5) 0.021(6) 0.023(5) 0.001(4) -0.001(4) -0.008(4)
C(2) 0.016(5) 0.013(6) 0.023(5) 0.004(4) 0.005(4) -0.007(5)
C(3) 0.023(5) 0.036(9) 0.023(6) 0.000(5) 0.012(4) -0.008(6)
C(4) 0.020(5) 0.016(6) 0.021(6) 0.006(5) 0.002(4) -0.002(5)
C(5) 0.022(6) 0.018(7) 0.037(7) -0.006(5) 0.005(5) 0.001(6)
C(6) 0.025(6) 0.026(7) 0.021(6) 0.000(5) -0.010(5) -0.013(5)
C(7) 0.017(5) 0.026(7) 0.020(6) -0.008(5) 0.002(4) 0.008(5)
C(8) 0.037(6) 0.027(7) 0.018(6) 0.001(5) 0.002(5) -0.008(5)
C(12) 0.042(7) 0.022(7) 0.015(6) -0.000(6) 0.007(5) 0.001(5)
C(16) 0.018(5) 0.037(8) 0.017(6) 0.009(5) 0.011(4) -0.006(5)
C(17) 0.023(6) 0.023(7) 0.018(6) -0.004(5) 0.006(4) -0.001(5)
C(18) 0.030(6) 0.033(7) 0.015(5) 0.007(5) 0.008(4) -0.011(5)
C(19) 0.039(6) 0.021(7) 0.013(5) -0.004(5) 0.004(4) 0.003(4)
C(20) 0.025(5) 0.033(8) 0.014(5) -0.007(5) 0.005(4) -0.004(5)
C(21) 0.022(5) 0.014(6) 0.019(5) -0.004(4) 0.010(4) 0.001(4)
C(22) 0.018(5) 0.028(8) 0.011(5) -0.007(5) -0.001(4) 0.006(5)
C(23) 0.028(6) 0.031(8) 0.030(6) -0.010(5) 0.016(5) -0.016(6)
C(27) 0.061(8) 0.048(9) 0.016(5) -0.014(7) 0.017(5) -0.016(6)
C(34) 0.029(5) 0.024(5) 0.014(4) 0.003(4) 0.007(4) 0.001(4)
C(35) 0.027(6) 0.028(6) 0.032(6) -0.011(5) 0.010(5) -0.002(5)
C(36) 0.031(5) 0.017(5) 0.047(6) 0.011(4) 0.013(5) 0.001(4)
C(37) 0.028(5) 0.023(6) 0.030(6) -0.002(5) 0.013(4) 0.001(5)
C(38) 0.014(5) 0.027(8) 0.036(7) -0.008(5) 0.003(5) -0.000(6)
C(39) 0.027(5) 0.016(5) 0.016(5) 0.001(4) 0.005(4) 0.000(4)
C(40) 0.013(5) 0.028(8) 0.036(7) 0.002(5) -0.004(5) -0.006(6)
C(41) 0.017(5) 0.026(7) 0.018(5) -0.001(5) 0.004(4) -0.010(5)
C(42) 0.011(5) 0.011(6) 0.024(6) -0.007(4) -0.004(4) 0.002(5)
C(43) 0.023(6) 0.021(7) 0.028(6) -0.003(5) 0.006(5) -0.004(5)
C(44) 0.027(6) 0.027(7) 0.024(6) -0.002(5) 0.000(5) -0.006(5)
C(45) 0.026(6) 0.039(8) 0.034(6) -0.007(5) 0.013(5) -0.010(6)
C(46) 0.019(5) 0.028(8) 0.046(7) -0.002(5) 0.004(5) 0.001(6)
C(47) 0.041(7) 0.015(7) 0.026(6) 0.002(5) 0.006(5) 0.001(5)
C(51) 0.097(10) 0.040(9) 0.026(6) -0.004(8) 0.034(6) -0.000(6)
C(58) 0.020(5) 0.030(6) 0.020(5) 0.005(5) -0.001(4) 0.006(4)
C(59) 0.025(5) 0.032(7) 0.010(5) -0.003(5) 0.009(4) 0.008(5)
C(60) 0.012(5) 0.028(7) 0.023(6) -0.002(5) 0.004(4) -0.006(5)
C(61) 0.025(6) 0.020(7) 0.024(6) 0.007(5) 0.011(5) 0.018(5)
C(62) 0.039(6) 0.029(8) 0.011(5) 0.001(6) 0.003(5) 0.008(5)
C(63) 0.027(6) 0.048(9) 0.011(5) -0.010(6) 0.008(5) 0.005(5)
C(64) 0.014(4) 0.022(7) 0.022(5) -0.005(5) 0.000(4) 0.007(5)
C(65) 0.046(7) 0.025(7) 0.022(6) -0.013(6) 0.022(5) 0.005(5)
C(69) 0.035(6) 0.018(7) 0.034(7) -0.001(5) 0.009(5) 0.011(6)
C(73) 0.026(5) 0.022(5) 0.027(5) -0.002(4) 0.010(4) -0.001(4)
C(74) 0.036(6) 0.020(6) 0.029(6) -0.006(5) 0.019(5) -0.003(4)
C(75) 0.042(6) 0.029(6) 0.028(5) 0.006(5) 0.007(5) -0.002(4)
C(76) 0.029(6) 0.009(5) 0.043(6) -0.004(4) 0.006(5) 0.006(5)
C(77) 0.024(5) 0.027(8) 0.011(5) 0.008(5) 0.004(4) -0.001(5)
C(78) 0.020(5) 0.022(6) 0.032(6) 0.004(4) 0.005(4) -0.003(5)
C(79) 0.024(6) 0.059(10) 0.044(7) -0.018(7) -0.011(5) 0.020(8)
C(80) 0.052(8) 0.034(9) 0.031(7) -0.009(6) -0.013(6) 0.008(6)
C(81) 0.044(8) 0.057(10) 0.066(9) -0.008(7) -0.023(7) 0.030(8)
C(82) 0.034(7) 0.059(11) 0.076(10) -0.004(7) -0.010(7) -0.011(8)
C(83) 0.042(8) 0.10(1) 0.049(9) -0.018(8) -0.006(6) 0.025(8)
C(84) 0.050(8) 0.046(10) 0.072(10) -0.000(8) -0.011(7) 0.031(8)
C(85) 0.032(8) 0.056(11) 0.105(13) -0.018(8) -0.007(8) -0.001(10)
C(86) 0.036(6) 0.039(9) 0.041(7) 0.005(6) -0.011(5) 0.014(7)
C(87) 0.015(6) 0.049(9) 0.064(9) -0.005(6) -0.010(6) 0.015(7)
C(88) 0.035(7) 0.043(8) 0.045(8) -0.006(6) -0.018(6) -0.003(6)
C(89) 0.040(8) 0.043(9) 0.069(10) 0.005(7) -0.026(7) -0.020(8)
C(90) 0.031(7) 0.078(12) 0.039(7) 0.006(7) 0.001(5) -0.010(7)
C(91) 0.037(6) 0.052(10) 0.041(7) -0.015(7) -0.004(5) 0.018(7)
C(92) 0.044(8) 0.044(9) 0.045(8) 0.004(7) -0.004(6) 0.033(7)

loop_
_atom_type_symbol
_atom_type_oxidation_number
_atom_type_number_in_cell
_atom_type_scat_dispersion_real
_atom_type_scat_dispersion_imag
_atom_type_scat_source
C 0 172 0.002 0.002
;International Tables for Crystallography
(1992, Vol. C, Table 6.1.1.2)
;
H 0 204 0.000 0.000
;International Tables for Crystallography
(1992, Vol. C, Table 6.1.1.2)
;
N 0 8 0.004 0.003
;International Tables for Crystallography
(1992, Vol. C, Table 6.1.1.2)
;
O 0 8 0.008 0.006
;International Tables for Crystallography
(1992, Vol. C, Table 6.1.1.2)
;
Br 0 8 -0.374 2.456
;International Tables for Crystallography
(1992, Vol. C, Tables 4.2.6.8 and 6.1.1.1)
;
Sn 0 4 -0.873 1.424
;International Tables for Crystallography
(1992, Vol. C, Tables 4.2.6.8 and 6.1.1.1)
;

loop_
_geom_angle_atom_site_label_1
_geom_angle_atom_site_label_2
_geom_angle_atom_site_label_3
_geom_angle
_geom_angle_site_symmetry_1
_geom_angle_site_symmetry_2
_geom_angle_site_symmetry_3
_geom_angle_publ_flag
BR1 SN1 BR2 179.63(6) . . . ?
BR1 SN1 O1 89.6(2) . . . ?
BR1 SN1 O2 90.1(2) . . . ?
BR1 SN1 N1 91.2(2) . . . ?
BR1 SN1 N2 88.9(3) . . . ?
BR2 SN1 O1 90.2(2) . . . ?
BR2 SN1 O2 90.3(2) . . . ?
BR2 SN1 N1 88.5(2) . . . ?
BR2 SN1 N2 91.2(3) . . . ?
O1 SN1 O2 104.3(4) . . . ?
O1 SN1 N1 90.7(3) . . . ?
O1 SN1 N2 167.8(4) . . . ?
O2 SN1 N1 165.0(4) . . . ?
O2 SN1 N2 87.9(4) . . . ?
N1 SN1 N2 77.2(4) . . . ?
BR3 SN2 BR4 178.10(7) . . . ?
BR3 SN2 O3 89.9(2) . . . ?
BR3 SN2 O4 89.1(2) . . . ?
BR3 SN2 N3 86.9(2) . . . ?
BR3 SN2 N4 95.8(2) . . . ?
BR4 SN2 O3 88.7(2) . . . ?
BR4 SN2 O4 89.9(2) . . . ?
BR4 SN2 N3 94.4(2) . . . ?
BR4 SN2 N4 85.9(2) . . . ?
O3 SN2 O4 102.0(3) . . . ?
O3 SN2 N3 89.9(3) . . . ?
O3 SN2 N4 166.4(4) . . . ?
O4 SN2 N3 167.5(3) . . . ?
O4 SN2 N4 90.5(3) . . . ?
N3 SN2 N4 78.1(4) . . . ?
SN1 O1 C7 127.3(8) . . . ?
SN1 O2 C16 124.7(8) . . . ?
SN2 O3 C42 127.5(8) . . . ?
SN2 O4 C60 129.2(8) . . . ?
SN1 N1 C1 121.9(8) . . . ?
SN1 N1 C34 114.4(6) . . . ?
C1 N1 C34 123.6(9) . . . ?
SN1 N2 C22 121.1(9) . . . ?
SN1 N2 C39 112.4(7) . . . ?
C22 N2 C39 126.2(11) . . . ?
SN2 N3 C40 124.8(9) . . . ?
SN2 N3 C78 113.8(7) . . . ?
C40 N3 C78 119.2(11) . . . ?
SN2 N4 C58 123.3(8) . . . ?
SN2 N4 C73 111.9(6) . . . ?
C58 N4 C73 124.3(10) . . . ?
N1 C1 C2 127.4(11) . . . ?
N1 C1 H1 118.0 . . . no
C2 C1 H1 114.5 . . . no
C1 C2 C3 114.5(11) . . . ?
C1 C2 C7 127.3(10) . . . ?
C3 C2 C7 118.1(11) . . . ?
C2 C3 C4 123.0(12) . . . ?
C2 C3 H2 120.2 . . . no
C4 C3 H2 116.8 . . . no
C3 C4 C5 115.9(11) . . . ?
C3 C4 C8 124.1(11) . . . ?
C5 C4 C8 119.9(12) . . . ?
C4 C5 C6 124.1(12) . . . ?
C4 C5 H3 118.8 . . . no
C6 C5 H3 117.1 . . . no
C5 C6 C7 119.7(12) . . . ?
C5 C6 C12 118.9(12) . . . ?
C7 C6 C12 121.4(11) . . . ?
O1 C7 C2 124.0(11) . . . ?
O1 C7 C6 116.8(12) . . . ?
C2 C7 C6 119.1(11) . . . ?
C4 C8 C9 110.9(11) . . . ?
C4 C8 C10 109.6(10) . . . ?
C4 C8 C11 110.3(11) . . . ?
C9 C8 C10 107.3(11) . . . ?
C9 C8 C11 110.8(11) . . . ?
C10 C8 C11 107.8(12) . . . ?
C8 C9 H4 111.4 . . . no
C8 C9 H5 111.0 . . . no
C8 C9 H6 114.9 . . . no
H4 C9 H5 104.7 . . . no
H4 C9 H6 107.9 . . . no
H5 C9 H6 106.4 . . . no
C8 C10 H7 108.2 . . . no
C8 C10 H8 112.3 . . . no
C8 C10 H9 114.3 . . . no
H7 C10 H8 104.4 . . . no
H7 C10 H9 107.1 . . . no
H8 C10 H9 110.0 . . . no
C8 C11 H10 113.3 . . . no
C8 C11 H11 110.8 . . . no
C8 C11 H12 112.2 . . . no
H10 C11 H11 106.3 . . . no
H10 C11 H12 109.7 . . . no
H11 C11 H12 104.0 . . . no
C6 C12 C13 113.1(11) . . . ?
C6 C12 C14 107.3(11) . . . ?
C6 C12 C15 111.8(10) . . . ?
C13 C12 C14 108.9(11) . . . ?
C13 C12 C15 106.5(11) . . . ?
C14 C12 C15 109.3(11) . . . ?
C12 C13 H13 110.2 . . . no
C12 C13 H14 118.9 . . . no
C12 C13 H15 111.2 . . . no
H13 C13 H14 106.6 . . . no
H13 C13 H15 100.1 . . . no
H14 C13 H15 108.0 . . . no
C12 C14 H16 109.0 . . . no
C12 C14 H17 108.6 . . . no
C12 C14 H18 109.4 . . . no
H16 C14 H17 110.5 . . . no
H16 C14 H18 110.0 . . . no
H17 C14 H18 109.3 . . . no
C12 C15 H19 111.3 . . . no
C12 C15 H20 110.6 . . . no
C12 C15 H21 115.4 . . . no
H19 C15 H20 103.2 . . . no
H19 C15 H21 107.9 . . . no
H20 C15 H21 107.7 . . . no
O2 C16 C17 116.3(12) . . . ?
O2 C16 C21 121.4(11) . . . ?
C17 C16 C21 122.3(11) . . . ?
C16 C17 C18 114.9(12) . . . ?
C16 C17 C23 123.4(11) . . . ?
C18 C17 C23 121.7(11) . . . ?
C17 C18 C19 125.1(12) . . . ?
C17 C18 H22 117.8 . . . no
C19 C18 H22 116.9 . . . no
C18 C19 C20 116.9(11) . . . ?
C18 C19 C27 119.5(12) . . . ?
C20 C19 C27 123.5(12) . . . ?
C19 C20 C21 125.3(13) . . . ?
C19 C20 H23 117.3 . . . no
C21 C20 H23 117.4 . . . no
C16 C21 C20 115.4(11) . . . ?
C16 C21 C22 128.1(11) . . . ?
C20 C21 C22 116.5(12) . . . ?
N2 C22 C21 127.2(12) . . . ?
N2 C22 H24 115.0 . . . no
C21 C22 H24 117.8 . . . no
C17 C23 C24 111.1(11) . . . ?
C17 C23 C25 108.3(11) . . . ?
C17 C23 C26 112.5(11) . . . ?
C24 C23 C25 111.2(11) . . . ?
C24 C23 C26 105.9(11) . . . ?
C25 C23 C26 107.8(11) . . . ?
C23 C24 H25 111.1 . . . no
C23 C24 H26 113.8 . . . no
C23 C24 H27 110.3 . . . no
H25 C24 H26 108.0 . . . no
H25 C24 H27 105.5 . . . no
H26 C24 H27 107.8 . . . no
C23 C25 H28 112.0 . . . no
C23 C25 H29 110.0 . . . no
C23 C25 H30 112.2 . . . no
H28 C25 H29 106.8 . . . no
H28 C25 H30 108.1 . . . no
H29 C25 H30 107.5 . . . no
C23 C26 H31 107.3 . . . no
C23 C26 H32 109.7 . . . no
C23 C26 H33 116.0 . . . no
H31 C26 H32 100.9 . . . no
H31 C26 H33 109.7 . . . no
H32 C26 H33 112.0 . . . no
C19 C27 C28 108.8(12) . . . ?
C19 C27 C29 116.0(15) . . . ?
C19 C27 C30 108.0(13) . . . ?
C19 C27 C31 110.2(14) . . . ?
C19 C27 C32 105.2(13) . . . ?
C19 C27 C33 113.7(14) . . . ?
C28 C27 C29 115.0(15) . . . ?
C28 C27 C30 108.7(16) . . . ?
C28 C27 C31 137.1(15) . . . ?
C28 C27 C32 83.5(15) . . . ?
C28 C27 C33 19.0(13) . . . ?
C29 C27 C30 99.6(15) . . . ?
C29 C27 C31 28.3(11) . . . ?
C29 C27 C32 123.7(15) . . . ?
C29 C27 C33 97.4(16) . . . ?
C30 C27 C31 75.2(14) . . . ?
C30 C27 C32 28.6(11) . . . ?
C30 C27 C33 121.3(17) . . . ?
C31 C27 C32 102.8(14) . . . ?
C31 C27 C33 122.5(16) . . . ?
C32 C27 C33 99.6(17) . . . ?
C27 C28 C33 58.7(42) . . . ?
C27 C29 C31 80.9(29) . . . ?
C27 C30 C32 90.1(28) . . . ?
C27 C31 C29 70.8(28) . . . ?
C27 C32 C30 61.3(24) . . . ?
C27 C33 C28 102.3(48) . . . ?
N1 C34 C35 114.6(8) . . . ?
N1 C34 C39 106.2(8) . . . ?
N1 C34 H34 108.8 . . . no
C35 C34 C39 111.1(8) . . . ?
C35 C34 H34 108.4 . . . no
C39 C34 H34 107.4 . . . no
C34 C35 C36 109.6(8) . . . ?
C34 C35 H35 108.8 . . . no
C34 C35 H36 109.8 . . . no
C36 C35 H35 109.8 . . . no
C36 C35 H36 110.6 . . . no
H35 C35 H36 108.4 . . . no
C35 C36 C37 111.7(9) . . . ?
C35 C36 H37 110.5 . . . no
C35 C36 H38 108.9 . . . no
C37 C36 H37 111.2 . . . no
C37 C36 H38 108.2 . . . no
H37 C36 H38 106.1 . . . no
C36 C37 C38 111.5(10) . . . ?
C36 C37 H39 107.0 . . . no
C36 C37 H40 109.6 . . . no
C38 C37 H39 109.9 . . . no
C38 C37 H40 110.9 . . . no
H39 C37 H40 107.8 . . . no
C37 C38 C39 110.7(10) . . . ?
C37 C38 H41 109.9 . . . no
C37 C38 H42 110.8 . . . no
C39 C38 H41 109.4 . . . no
C39 C38 H42 108.8 . . . no
H41 C38 H42 107.1 . . . no
N2 C39 C34 107.5(9) . . . ?
N2 C39 C38 115.2(9) . . . ?
N2 C39 H43 108.4 . . . no
C34 C39 C38 111.7(9) . . . ?
C34 C39 H43 106.3 . . . no
C38 C39 H43 107.4 . . . no
N3 C40 C41 124.6(12) . . . ?
N3 C40 H44 117.4 . . . no
C41 C40 H44 118.0 . . . no
C40 C41 C42 125.3(10) . . . ?
C40 C41 C46 110.8(12) . . . ?
C42 C41 C46 123.6(12) . . . ?
O3 C42 C41 123.0(11) . . . ?
O3 C42 C43 120.0(11) . . . ?
C41 C42 C43 116.9(11) . . . ?
C42 C43 C44 120.1(13) . . . ?
C42 C43 C47 118.5(11) . . . ?
C44 C43 C47 121.4(12) . . . ?
C43 C44 C45 123.3(13) . . . ?
C43 C44 H45 116.9 . . . no
C45 C44 H45 119.7 . . . no
C44 C45 C46 118.1(11) . . . ?
C44 C45 C51 122.5(12) . . . ?
C46 C45 C51 119.2(13) . . . ?
C41 C46 C45 117.9(13) . . . ?
C41 C46 H46 121.6 . . . no
C45 C46 H46 120.5 . . . no
C43 C47 C48 111.8(11) . . . ?
C43 C47 C49 112.2(11) . . . ?
C43 C47 C50 109.7(10) . . . ?
C48 C47 C49 109.1(11) . . . ?
C48 C47 C50 106.0(11) . . . ?
C49 C47 C50 107.7(12) . . . ?
C47 C48 H47 111.9 . . . no
C47 C48 H48 112.3 . . . no
C47 C48 H49 112.4 . . . no
H47 C48 H48 106.7 . . . no
H47 C48 H49 106.6 . . . no
H48 C48 H49 106.6 . . . no
C47 C49 H50 114.5 . . . no
C47 C49 H51 113.0 . . . no
C47 C49 H52 110.9 . . . no
H50 C49 H51 108.2 . . . no
H50 C49 H52 105.7 . . . no
H51 C49 H52 103.5 . . . no
C47 C50 H53 106.1 . . . no
C47 C50 H54 114.8 . . . no
C47 C50 H55 110.6 . . . no
H53 C50 H54 107.7 . . . no
H53 C50 H55 102.7 . . . no
H54 C50 H55 113.9 . . . no
C45 C51 C52 106.9(15) . . . ?
C45 C51 C53 104.5(16) . . . ?
C45 C51 C54 108.8(15) . . . ?
C45 C51 C55 108.0(14) . . . ?
C45 C51 C56 101.2(13) . . . ?
C45 C51 C57 114.8(14) . . . ?
C52 C51 C53 86.7(19) . . . ?
C52 C51 C54 134.3(19) . . . ?
C52 C51 C55 69.4(15) . . . ?
C52 C51 C56 38.6(12) . . . ?
C52 C51 C57 133.2(18) . . . ?
C53 C51 C54 110.5(20) . . . ?
C53 C51 C55 143.9(18) . . . ?
C53 C51 C56 50.2(15) . . . ?
C53 C51 C57 63.5(16) . . . ?
C54 C51 C55 73.1(17) . . . ?
C54 C51 C56 148.3(17) . . . ?
C54 C51 C57 47.5(15) . . . ?
C55 C51 C56 107.4(15) . . . ?
C55 C51 C57 114.2(17) . . . ?
C56 C51 C57 110.2(16) . . . ?
C51 C52 C55 54.0(13) . . . ?
C51 C52 C56 71.0(23) . . . ?
C55 C52 C56 124.1(29) . . . ?
C51 C53 C56 67.1(20) . . . ?
C51 C53 C57 55.6(14) . . . ?
C56 C53 C57 118.6(26) . . . ?
C51 C54 C57 57.6(18) . . . ?
C51 C55 C52 56.6(14) . . . ?
C51 C56 C52 70.5(22) . . . ?
C51 C56 C53 62.6(17) . . . ?
C52 C56 C53 128.2(32) . . . ?
C51 C57 C53 60.9(16) . . . ?
C51 C57 C54 75.0(21) . . . ?
C53 C57 C54 135.2(27) . . . ?
N4 C58 C59 127.1(11) . . . ?
N4 C58 H56 116.1 . . . no
C59 C58 H56 116.8 . . . no
C58 C59 C60 126.5(10) . . . ?
C58 C59 C64 112.0(12) . . . ?
C60 C59 C64 121.4(12) . . . ?
O4 C60 C59 123.1(12) . . . ?
O4 C60 C61 117.0(12) . . . ?
C59 C60 C61 119.8(11) . . . ?
C60 C61 C62 115.4(12) . . . ?
C60 C61 C69 120.4(11) . . . ?
C62 C61 C69 124.1(11) . . . ?
C61 C62 C63 125.3(12) . . . ?
C61 C62 H57 118.6 . . . no
C63 C62 H57 116.0 . . . no
C62 C63 C64 117.5(11) . . . ?
C62 C63 C65 120.3(12) . . . ?
C64 C63 C65 121.9(13) . . . ?
C59 C64 C63 119.8(13) . . . ?
C59 C64 H58 120.1 . . . no
C63 C64 H58 120.1 . . . no
C63 C65 C66 106.4(10) . . . ?
C63 C65 C67 109.2(11) . . . ?
C63 C65 C68 111.4(11) . . . ?
C66 C65 C67 110.0(11) . . . ?
C66 C65 C68 106.9(10) . . . ?
C67 C65 C68 112.7(11) . . . ?
C65 C66 H59 112.0 . . . no
C65 C66 H60 111.2 . . . no
C65 C66 H61 111.4 . . . no
H59 C66 H60 109.8 . . . no
H59 C66 H61 106.6 . . . no
H60 C66 H61 105.6 . . . no
C65 C67 H62 108.4 . . . no
C65 C67 H63 114.0 . . . no
C65 C67 H64 110.2 . . . no
H62 C67 H63 109.7 . . . no
H62 C67 H64 105.5 . . . no
H63 C67 H64 108.7 . . . no
C65 C68 H65 108.1 . . . no
C65 C68 H66 110.5 . . . no
C65 C68 H67 108.3 . . . no
H65 C68 H66 110.1 . . . no
H65 C68 H67 109.5 . . . no
H66 C68 H67 110.2 . . . no
C61 C69 C70 111.9(11) . . . ?
C61 C69 C71 109.2(11) . . . ?
C61 C69 C72 109.9(11) . . . ?
C70 C69 C71 102.9(11) . . . ?
C70 C69 C72 113.3(11) . . . ?
C71 C69 C72 109.3(11) . . . ?
C69 C70 H68 112.9 . . . no
C69 C70 H69 112.2 . . . no
C69 C70 H70 112.5 . . . no
H68 C70 H69 105.3 . . . no
H68 C70 H70 107.6 . . . no
H69 C70 H70 105.9 . . . no
C69 C71 H71 110.5 . . . no
C69 C71 H72 110.9 . . . no
C69 C71 H73 110.3 . . . no
H71 C71 H72 107.7 . . . no
H71 C71 H73 109.0 . . . no
H72 C71 H73 108.3 . . . no
C69 C72 H74 107.8 . . . no
C69 C72 H75 109.8 . . . no
C69 C72 H76 113.1 . . . no
H74 C72 H75 105.7 . . . no
H74 C72 H76 108.4 . . . no
H75 C72 H76 111.7 . . . no
N4 C73 C74 114.7(8) . . . ?
N4 C73 C78 109.0(8) . . . ?
N4 C73 H77 107.5 . . . no
C74 C73 C78 109.8(9) . . . ?
C74 C73 H77 108.5 . . . no
C78 C73 H77 107.1 . . . no
C73 C74 C75 110.1(8) . . . ?
C73 C74 H78 111.8 . . . no
C73 C74 H79 112.6 . . . no
C75 C74 H78 109.0 . . . no
C75 C74 H79 109.6 . . . no
H78 C74 H79 103.5 . . . no
C74 C75 C76 108.8(9) . . . ?
C74 C75 H80 112.5 . . . no
C74 C75 H81 109.1 . . . no
C76 C75 H80 110.8 . . . no
C76 C75 H81 109.3 . . . no
H80 C75 H81 106.4 . . . no
C75 C76 C77 113.1(10) . . . ?
C75 C76 H82 106.7 . . . no
C75 C76 H83 107.6 . . . no
C77 C76 H82 110.6 . . . no
C77 C76 H83 111.1 . . . no
H82 C76 H83 107.4 . . . no
C76 C77 C78 111.7(9) . . . ?
C76 C77 H84 109.1 . . . no
C76 C77 H85 109.9 . . . no
C78 C77 H84 109.6 . . . no
C78 C77 H85 109.7 . . . no
H84 C77 H85 106.7 . . . no
N3 C78 C73 107.3(9) . . . ?
N3 C78 C77 117.2(9) . . . ?
N3 C78 H86 106.8 . . . no
C73 C78 C77 112.5(9) . . . ?
C73 C78 H86 105.5 . . . no
C77 C78 H86 106.8 . . . no
C80 C79 C84 117.0(17) . . . ?
C80 C79 C85 121.6(14) . . . ?
C84 C79 C85 121.3(16) . . . ?
C79 C80 C81 122.1(15) . . . ?
C79 C80 H87 115.4 . . . no
C81 C80 H87 122.3 . . . no
C80 C81 C82 118.9(16) . . . ?
C80 C81 H88 119.7 . . . no
C82 C81 H88 121.4 . . . no
C81 C82 C83 118.4(17) . . . ?
C81 C82 H89 125.2 . . . no
C83 C82 H89 116.4 . . . no
C82 C83 C84 118.9(15) . . . ?
C82 C83 H90 119.7 . . . no
C84 C83 H90 121.3 . . . no
C79 C84 C83 124.6(17) . . . ?
C79 C84 H91 116.2 . . . no
C83 C84 H91 119.1 . . . no
C79 C85 H92 112.0 . . . no
C79 C85 H93 110.2 . . . no
C79 C85 H94 116.4 . . . no
H92 C85 H93 102.7 . . . no
H92 C85 H94 109.1 . . . no
H93 C85 H94 105.4 . . . no
C87 C86 C91 118.1(15) . . . ?
C87 C86 C92 123.2(14) . . . ?
C91 C86 C92 118.6(14) . . . ?
C86 C87 C88 119.1(15) . . . ?
C86 C87 H95 121.8 . . . no
C88 C87 H95 119.0 . . . no
C87 C88 C89 123.5(15) . . . ?
C87 C88 H96 120.4 . . . no
C89 C88 H96 116.1 . . . no
C88 C89 C90 119.1(16) . . . ?
C88 C89 H97 120.3 . . . no
C90 C89 H97 120.4 . . . no
C89 C90 C91 121.5(14) . . . ?
C89 C90 H98 122.9 . . . no
C91 C90 H98 115.4 . . . no
C86 C91 C90 118.3(14) . . . ?
C86 C91 H99 120.1 . . . no
C90 C91 H99 121.5 . . . no
C86 C92 H100 109.0 . . . no
C86 C92 H101 114.1 . . . no
C86 C92 H102 110.3 . . . no
H100 C92 H101 109.1 . . . no
H100 C92 H102 105.4 . . . no
H101 C92 H102 108.7 . . . no

loop_
_geom_bond_atom_site_label_1
_geom_bond_atom_site_label_2
_geom_bond_distance
_geom_bond_site_symmetry_1
_geom_bond_site_symmetry_2
_geom_bond_publ_flag
SN1 BR1 2.580(2) . . ?
SN1 BR2 2.587(2) . . ?
SN1 O1 2.018(9) . . ?
SN1 O2 2.003(8) . . ?
SN1 N1 2.146(9) . . ?
SN1 N2 2.159(10) . . ?
SN2 BR3 2.593(2) . . ?
SN2 BR4 2.585(2) . . ?
SN2 O3 1.999(8) . . ?
SN2 O4 2.009(9) . . ?
SN2 N3 2.148(10) . . ?
SN2 N4 2.146(9) . . ?
O1 C7 1.32(1) . . ?
O2 C16 1.35(1) . . ?
O3 C42 1.337(13) . . ?
O4 C60 1.35(1) . . ?
N1 C1 1.307(13) . . ?
N1 C34 1.457(12) . . ?
N2 C22 1.32(1) . . ?
N2 C39 1.46(2) . . ?
N3 C40 1.27(2) . . ?
N3 C78 1.50(2) . . ?
N4 C58 1.28(1) . . ?
N4 C73 1.499(13) . . ?
C1 C2 1.42(2) . . ?
C1 H1 0.95 . . no
C2 C3 1.46(2) . . ?
C2 C7 1.41(2) . . ?
C3 C4 1.39(2) . . ?
C3 H2 0.96 . . no
C4 C5 1.40(2) . . ?
C4 C8 1.50(2) . . ?
C5 C6 1.39(2) . . ?
C5 H3 0.98 . . no
C6 C7 1.42(2) . . ?
C6 C12 1.58(2) . . ?
C8 C9 1.56(2) . . ?
C8 C10 1.54(2) . . ?
C8 C11 1.49(2) . . ?
C9 H4 0.97 . . no
C9 H5 0.99 . . no
C9 H6 0.95 . . no
C10 H7 1.00 . . no
C10 H8 0.96 . . no
C10 H9 0.93 . . no
C11 H10 0.93 . . no
C11 H11 1.00 . . no
C11 H12 0.96 . . no
C12 C13 1.50(2) . . ?
C12 C14 1.55(2) . . ?
C12 C15 1.50(2) . . ?
C13 H13 1.02 . . no
C13 H14 0.91 . . no
C13 H15 1.00 . . no
C14 H16 0.94 . . no
C14 H17 0.95 . . no
C14 H18 0.95 . . no
C15 H19 0.99 . . no
C15 H20 0.99 . . no
C15 H21 0.93 . . no
C16 C17 1.44(2) . . ?
C16 C21 1.41(2) . . ?
C17 C18 1.41(2) . . ?
C17 C23 1.53(2) . . ?
C18 C19 1.38(2) . . ?
C18 H22 0.95 . . no
C19 C20 1.33(2) . . ?
C19 C27 1.53(2) . . ?
C20 C21 1.44(2) . . ?
C20 H23 1.00 . . no
C21 C22 1.36(2) . . ?
C22 H24 0.96 . . no
C23 C24 1.55(2) . . ?
C23 C25 1.53(2) . . ?
C23 C26 1.52(2) . . ?
C24 H25 0.97 . . no
C24 H26 0.94 . . no
C24 H27 0.98 . . no
C25 H28 0.96 . . no
C25 H29 0.97 . . no
C25 H30 0.95 . . no
C26 H31 1.02 . . no
C26 H32 0.99 . . no
C26 H33 0.88 . . no
C27 C28 1.70(3) . . ?
C27 C29 1.55(3) . . ?
C27 C30 1.50(3) . . ?
C27 C31 1.62(3) . . ?
C27 C32 1.71(3) . . ?
C27 C33 1.49(3) . . ?
C28 C33 0.57(4) . . ?
C29 C31 0.78(3) . . ?
C30 C32 0.82(3) . . ?
C34 C35 1.52(2) . . ?
C34 C39 1.555(13) . . ?
C34 H34 0.99 . . no
C35 C36 1.56(2) . . ?
C35 H35 0.95 . . no
C35 H36 0.97 . . no
C36 C37 1.52(1) . . ?
C36 H37 0.96 . . no
C36 H38 0.98 . . no
C37 C38 1.54(2) . . ?
C37 H39 0.96 . . no
C37 H40 0.96 . . no
C38 C39 1.53(2) . . ?
C38 H41 0.98 . . no
C38 H42 0.95 . . no
C39 H43 0.99 . . no
C40 C41 1.55(2) . . ?
C40 H44 1.00 . . no
C41 C42 1.40(2) . . ?
C41 C46 1.40(2) . . ?
C42 C43 1.40(2) . . ?
C43 C44 1.33(2) . . ?
C43 C47 1.56(2) . . ?
C44 C45 1.43(2) . . ?
C44 H45 1.01 . . no
C45 C46 1.38(2) . . ?
C45 C51 1.62(2) . . ?
C46 H46 0.97 . . no
C47 C48 1.51(2) . . ?
C47 C49 1.49(2) . . ?
C47 C50 1.54(2) . . ?
C48 H47 0.97 . . no
C48 H48 0.97 . . no
C48 H49 0.97 . . no
C49 H50 0.94 . . no
C49 H51 0.97 . . no
C49 H52 1.00 . . no
C50 H53 1.03 . . no
C50 H54 0.89 . . no
C50 H55 0.96 . . no
C51 C52 1.55(3) . . ?
C51 C53 1.50(3) . . ?
C51 C54 1.62(4) . . ?
C51 C55 1.51(3) . . ?
C51 C56 1.56(3) . . ?
C51 C57 1.42(3) . . ?
C52 C55 1.74(4) . . ?
C52 C56 1.03(3) . . ?
C53 C56 1.30(4) . . ?
C53 C57 1.54(3) . . ?
C54 C57 1.24(4) . . ?
C58 C59 1.48(2) . . ?
C58 H56 1.00 . . no
C59 C60 1.40(2) . . ?
C59 C64 1.43(1) . . ?
C60 C61 1.42(2) . . ?
C61 C62 1.39(2) . . ?
C61 C69 1.50(2) . . ?
C62 C63 1.42(2) . . ?
C62 H57 0.96 . . no
C63 C64 1.34(2) . . ?
C63 C65 1.58(2) . . ?
C64 H58 0.97 . . no
C65 C66 1.55(2) . . ?
C65 C67 1.51(2) . . ?
C65 C68 1.48(2) . . ?
C66 H59 0.94 . . no
C66 H60 0.95 . . no
C66 H61 0.99 . . no
C67 H62 0.97 . . no
C67 H63 0.93 . . no
C67 H64 0.98 . . no
C68 H65 0.95 . . no
C68 H66 0.94 . . no
C68 H67 0.95 . . no
C69 C70 1.50(2) . . ?
C69 C71 1.57(2) . . ?
C69 C72 1.55(2) . . ?
C70 H68 0.97 . . no
C70 H69 0.99 . . no
C70 H70 0.96 . . no
C71 H71 0.96 . . no
C71 H72 0.96 . . no
C71 H73 0.95 . . no
C72 H74 0.99 . . no
C72 H75 0.95 . . no
C72 H76 0.92 . . no
C73 C74 1.55(1) . . ?
C73 C78 1.51(1) . . ?
C73 H77 0.99 . . no
C74 C75 1.52(2) . . ?
C74 H78 0.98 . . no
C74 H79 0.99 . . no
C75 C76 1.52(2) . . ?
C75 H80 0.97 . . no
C75 H81 0.97 . . no
C76 C77 1.48(2) . . ?
C76 H82 0.96 . . no
C76 H83 0.97 . . no
C77 C78 1.51(2) . . ?
C77 H84 0.97 . . no
C77 H85 0.96 . . no
C78 H86 0.96 . . no
C79 C80 1.38(2) . . ?
C79 C84 1.40(2) . . ?
C79 C85 1.48(2) . . ?
C80 C81 1.42(2) . . ?
C80 H87 0.99 . . no
C81 C82 1.41(2) . . ?
C81 H88 0.99 . . no
C82 C83 1.45(3) . . ?
C82 H89 1.00 . . no
C83 C84 1.33(3) . . ?
C83 H90 1.01 . . no
C84 H91 0.99 . . no
C85 H92 0.97 . . no
C85 H93 1.02 . . no
C85 H94 0.93 . . no
C86 C87 1.37(2) . . ?
C86 C91 1.42(2) . . ?
C86 C92 1.48(2) . . ?
C87 C88 1.37(2) . . ?
C87 H95 1.01 . . no
C88 C89 1.33(2) . . ?
C88 H96 0.98 . . no
C89 C90 1.32(2) . . ?
C89 H97 0.98 . . no
C90 C91 1.41(2) . . ?
C90 H98 0.96 . . no
C91 H99 0.98 . . no
C92 H100 0.97 . . no
C92 H101 0.93 . . no
C92 H102 0.98 . . no

loop_
_geom_contact_atom_site_label_1
_geom_contact_atom_site_label_2
_geom_contact_distance
_geom_contact_site_symmetry_1
_geom_contact_site_symmetry_2
_geom_contact_publ_flag
N1 H87 3.0255 . . no
C1 H87 2.8026 . . no
C1 C80 3.21(2) . . no
C2 H94 2.8772 . . no
C2 C80 3.54(2) . . no
C2 C85 3.55(2) . . no
C2 C79 3.60(2) . . no
C3 C79 3.54(2) . . no
C3 C30 3.58(2) . 1_554 no
C6 H94 2.8615 . . no
C7 H94 2.6673 . . no
C7 C85 3.55(2) . . no
C13 C31 3.60(3) . 1_554 no
C14 C48 3.46(2) . 2_756 no
C15 C52 3.46(3) . 2_755 no
C16 H85 2.9100 . . no
C18 H81 2.9694 . . no
C19 H81 2.9772 . . no
C20 H97 2.9376 . 1_655 no
C20 H77 2.9420 . . no
C21 H85 2.7605 . . no
C22 H85 2.9689 . . no
C22 C89 3.45(2) . 1_655 no
C24 C70 3.54(2) . 2_656 no
C28 C57 3.29(3) . 1_556 no
C28 C54 3.52(4) . 1_556 no
C31 H15 2.7325 . 1_556 no
C32 C57 3.57(4) . 1_556 no
C38 C41 3.57(2) . . no
C40 C82 3.40(2) . 1_455 no
C40 C81 3.54(2) . 1_455 no
C41 H41 2.9677 . . no
C41 H43 3.0553 . . no
C46 H43 2.9038 . . no
C46 H89 2.9667 . 1_455 no
C49 H25 3.0499 . 2_646 no
C50 H8 2.8583 . 2_745 no
C58 C87 3.45(2) . . no
C59 C87 3.53(2) . . no
C66 H21 2.9024 . 2_646 no
C72 H93 3.0550 . 2_746 no
C76 H92 3.0372 . 1_455 no
C76 C79 3.59(2) . 1_455 no
C77 C80 3.59(2) . 1_455 no
C78 C81 3.59(2) . 1_455 no
C79 H82 2.9784 . 1_655 no
C79 H84 2.9873 . 1_655 no
C80 H86 2.9675 . 1_655 no
C80 H82 3.0318 . 1_655 no
C80 H84 3.0503 . 1_655 no
C80 H1 3.0559 . . no
C81 H86 2.9403 . 1_655 no
C82 H44 2.9178 . 1_655 no
C85 H82 2.9442 . 1_655 no
C85 H75 3.0258 . 2_756 no
C86 H42 2.8372 . 1_455 no
C87 H42 2.8753 . 1_455 no
C88 H5 2.7786 . 1_456 no
C89 H5 2.6482 . 1_456 no
C91 H42 2.9241 . 1_455 no
H1 H65 2.5464 . 1_654 no
H4 H66 2.5593 . 1_654 no
H5 H97 2.4763 . 1_654 no
H5 H96 2.5793 . 1_654 no
H6 H79 2.3458 . 1_654 no
H6 H56 2.5270 . 1_654 no
H8 H53 2.5423 . 2_755 no
H8 H55 2.5774 . 2_755 no
H9 H97 2.4471 . 1_654 no
H12 H54 2.6330 . 2_755 no
H14 H100 2.5322 . 2_656 no
H14 H61 2.5658 . 2_656 no
H17 H94 2.5062 . . no
H17 H47 2.5986 . 2_756 no
H19 H99 2.6511 . 2_656 no
H21 H61 2.5701 . 2_656 no
H21 H60 2.5823 . 2_656 no
H26 H69 2.6034 . 2_656 no
H32 H37 2.4444 . 2_756 no
H36 H65 2.3654 . 1_654 no
H40 H49 2.4480 . . no
H46 H89 2.6627 . 1_455 no
H52 H80 2.6192 . 2_646 no
H64 H89 2.4538 . 1_456 no
H69 H102 2.6980 . . no
H70 H93 2.6131 . 2_746 no
H73 H91 2.3850 . 2_746 no
H75 H93 2.1256 . 2_746 no
H82 H92 2.2588 . 1_455 no

loop_
_geom_torsion_atom_site_label_1
_geom_torsion_atom_site_label_2
_geom_torsion_atom_site_label_3
_geom_torsion_atom_site_label_4
_geom_torsion_site_symmetry_1
_geom_torsion_site_symmetry_2
_geom_torsion_site_symmetry_3
_geom_torsion_site_symmetry_4
_geom_torsion
_geom_torsion_publ_flag
SN1 O1 C7 C2 . . . . -11.4(16) no
SN1 O1 C7 C6 . . . . 172.9(7) no
SN1 O2 C16 C17 . . . . 150.5(8) no
SN1 O2 C16 C21 . . . . -32.6(15) no
SN1 N1 C1 C2 . . . . 3.0(15) no
SN1 N1 C34 C35 . . . . 161.6(7) no
SN1 N1 C34 C39 . . . . 38.5(9) no
SN1 N2 C22 C21 . . . . 5.2(16) no
SN1 N2 C39 C34 . . . . 41.4(9) no
SN1 N2 C39 C38 . . . . 166.6(7) no
SN2 O3 C42 C41 . . . . 28.3(14) no
SN2 O3 C42 C43 . . . . -156.0(8) no
SN2 O4 C60 C59 . . . . 0.8(16) no
SN2 O4 C60 C61 . . . . 179.9(7) no
SN2 N3 C40 C41 . . . . -3.6(15) no
SN2 N3 C78 C73 . . . . 36.0(10) no
SN2 N3 C78 C77 . . . . 163.7(7) no
SN2 N4 C58 C59 . . . . 0.5(15) no
SN2 N4 C73 C74 . . . . 163.6(7) no
SN2 N4 C73 C78 . . . . 40.0(9) no
BR1 SN1 O1 C7 . . . . -77.9(9) no
BR1 SN1 O2 C16 . . . . 122.9(9) no
BR1 SN1 N1 C1 . . . . 80.7(8) no
BR1 SN1 N1 C34 . . . . -102.2(6) no
BR1 SN1 N2 C22 . . . . -110.7(8) no
BR1 SN1 N2 C39 . . . . 74.9(7) no
BR2 SN1 O1 C7 . . . . 101.8(9) no
BR2 SN1 O2 C16 . . . . -57.2(9) no
BR2 SN1 N1 C1 . . . . -99.1(8) no
BR2 SN1 N1 C34 . . . . 78.0(6) no
BR2 SN1 N2 C22 . . . . 69.7(8) no
BR2 SN1 N2 C39 . . . . -104.7(7) no
BR3 SN2 O3 C42 . . . . 62.6(8) no
BR3 SN2 O4 C60 . . . . -93.1(9) no
BR3 SN2 N3 C40 . . . . -78.0(9) no
BR3 SN2 N3 C78 . . . . 84.9(6) no
BR3 SN2 N4 C58 . . . . 86.0(8) no
BR3 SN2 N4 C73 . . . . -101.2(6) no
BR4 SN2 O3 C42 . . . . -118.7(9) no
BR4 SN2 O4 C60 . . . . 88.5(9) no
BR4 SN2 N3 C40 . . . . 100.6(9) no
BR4 SN2 N3 C78 . . . . -96.5(6) no
BR4 SN2 N4 C58 . . . . -93.0(8) no
BR4 SN2 N4 C73 . . . . 79.8(6) no
O1 SN1 O2 C16 . . . . -147.4(9) no
O1 SN1 N1 C1 . . . . -8.9(8) no
O1 SN1 N1 C34 . . . . 168.2(6) no
O1 SN1 N2 C22 . . . . 166.3(13) no
O1 SN1 N2 C39 . . . . -8.1(20) no
O1 C7 C2 C1 . . . . 0.6(19) no
O1 C7 C2 C3 . . . . -176.3(10) no
O1 C7 C6 C5 . . . . 175.5(10) no
O1 C7 C6 C12 . . . . -4.2(16) no
O2 SN1 O1 C7 . . . . -167.9(9) no
O2 SN1 N1 C1 . . . . 175.5(10) no
O2 SN1 N1 C34 . . . . -7.4(16) no
O2 SN1 N2 C22 . . . . -20.5(9) no
O2 SN1 N2 C39 . . . . 165.1(7) no
O2 C16 C17 C18 . . . . 176.9(10) no
O2 C16 C17 C23 . . . . -3.5(17) no
O2 C16 C21 C20 . . . . -175.0(10) no
O2 C16 C21 C22 . . . . 5.8(19) no
O3 SN2 O4 C60 . . . . 177.2(9) no
O3 SN2 N3 C40 . . . . 11.9(9) no
O3 SN2 N3 C78 . . . . 174.8(7) no
O3 SN2 N4 C58 . . . . -159.9(12) no
O3 SN2 N4 C73 . . . . 13.0(17) no
O3 C42 C41 C40 . . . . -12.8(17) no
O3 C42 C41 C46 . . . . 174.2(10) no
O3 C42 C43 C44 . . . . -174.9(10) no
O3 C42 C43 C47 . . . . 5.3(16) no
O4 SN2 O3 C42 . . . . 151.7(9) no
O4 SN2 N3 C40 . . . . -149.5(14) no
O4 SN2 N3 C78 . . . . 13.3(19) no
O4 SN2 N4 C58 . . . . -3.2(8) no
O4 SN2 N4 C73 . . . . 169.7(7) no
O4 C60 C59 C58 . . . . -5.2(18) no
O4 C60 C59 C64 . . . . 177.2(10) no
O4 C60 C61 C62 . . . . 178.0(10) no
O4 C60 C61 C69 . . . . 2.2(16) no
N1 SN1 O1 C7 . . . . 13.3(9) no
N1 SN1 O2 C16 . . . . 28.0(18) no
N1 SN1 N2 C22 . . . . 157.9(9) no
N1 SN1 N2 C39 . . . . -16.6(7) no
N1 C1 C2 C3 . . . . -179.4(10) no
N1 C1 C2 C7 . . . . 3.7(19) no
N1 C34 C35 C36 . . . . -176.3(8) no
N1 C34 C39 N2 . . . . -51.1(10) no
N1 C34 C39 C38 . . . . -178.4(9) no
N2 SN1 O1 C7 . . . . 5.1(22) no
N2 SN1 O2 C16 . . . . 34.0(9) no
N2 SN1 N1 C1 . . . . 169.3(8) no
N2 SN1 N1 C34 . . . . -13.6(6) no
N2 C22 C21 C16 . . . . 8.1(20) no
N2 C22 C21 C20 . . . . -171.1(11) no
N2 C39 C34 C35 . . . . -176.4(8) no
N2 C39 C38 C37 . . . . -177.8(9) no
N3 SN2 O3 C42 . . . . -24.3(9) no
N3 SN2 O4 C60 . . . . -21.8(21) no
N3 SN2 N4 C58 . . . . 171.6(9) no
N3 SN2 N4 C73 . . . . -15.6(6) no
N3 C40 C41 C42 . . . . 0.3(17) no
N3 C40 C41 C46 . . . . 174.1(11) no
N3 C78 C73 N4 . . . . -48.5(10) no
N3 C78 C73 C74 . . . . -175.0(8) no
N3 C78 C77 C76 . . . . -178.2(9) no
N4 SN2 O3 C42 . . . . -52.2(18) no
N4 SN2 O4 C60 . . . . 2.6(9) no
N4 SN2 N3 C40 . . . . -174.5(10) no
N4 SN2 N3 C78 . . . . -11.7(6) no
N4 C58 C59 C60 . . . . 4.5(18) no
N4 C58 C59 C64 . . . . -177.7(10) no
N4 C73 C74 C75 . . . . 179.0(8) no
N4 C73 C78 C77 . . . . -178.9(8) no
C1 N1 C34 C35 . . . . -21.4(13) no
C1 N1 C34 C39 . . . . -144.4(9) no
C1 C2 C3 C4 . . . . -177.4(11) no
C1 C2 C7 C6 . . . . 176.2(10) no
C2 C1 N1 C34 . . . . -173.9(10) no
C2 C3 C4 C5 . . . . 1.9(17) no
C2 C3 C4 C8 . . . . 178.4(10) no
C2 C7 C6 C5 . . . . -0.4(16) no
C2 C7 C6 C12 . . . . 179.9(10) no
C3 C2 C7 C6 . . . . -0.7(16) no
C3 C4 C5 C6 . . . . -3.1(18) no
C3 C4 C8 C9 . . . . 0.5(16) no
C3 C4 C8 C10 . . . . 118.8(14) no
C3 C4 C8 C11 . . . . -122.6(14) no
C4 C3 C2 C7 . . . . -0.1(16) no
C4 C5 C6 C7 . . . . 2.4(18) no
C4 C5 C6 C12 . . . . -177.9(11) no
C5 C4 C8 C9 . . . . 176.9(10) no
C5 C4 C8 C10 . . . . -64.8(15) no
C5 C4 C8 C11 . . . . 53.7(15) no
C5 C6 C12 C13 . . . . 122.3(12) no
C5 C6 C12 C14 . . . . -117.7(12) no
C5 C6 C12 C15 . . . . 2.1(15) no
C6 C5 C4 C8 . . . . -179.8(10) no
C7 C6 C12 C13 . . . . -58.0(15) no
C7 C6 C12 C14 . . . . 62.0(14) no
C7 C6 C12 C15 . . . . -178.2(10) no
C16 C17 C18 C19 . . . . -1.1(18) no
C16 C17 C23 C24 . . . . 59.8(15) no
C16 C17 C23 C25 . . . . -62.6(15) no
C16 C17 C23 C26 . . . . 178.3(11) no
C16 C21 C20 C19 . . . . -2.8(17) no
C17 C16 C21 C20 . . . . 1.7(16) no
C17 C16 C21 C22 . . . . -177.5(11) no
C17 C18 C19 C20 . . . . 0.2(18) no
C17 C18 C19 C27 . . . . -177.7(12) no
C18 C17 C16 C21 . . . . 0.0(17) no
C18 C17 C23 C24 . . . . -120.7(12) no
C18 C17 C23 C25 . . . . 116.9(12) no
C18 C17 C23 C26 . . . . -2.2(16) no
C18 C19 C20 C21 . . . . 1.9(18) no
C18 C19 C27 C28 . . . . 134.7(15) no
C18 C19 C27 C29 . . . . 3.3(20) no
C18 C19 C27 C30 . . . . -107.4(16) no
C18 C19 C27 C31 . . . . -27.0(18) no
C18 C19 C27 C32 . . . . -137.2(14) no
C18 C19 C27 C33 . . . . 114.9(18) no
C19 C18 C17 C23 . . . . 179.3(11) no
C19 C20 C21 C22 . . . . 176.5(11) no
C19 C27 C28 C33 . . . . -108.4(48) no
C19 C27 C29 C31 . . . . -84.6(30) no
C19 C27 C30 C32 . . . . -88.7(28) no
C19 C27 C31 C29 . . . . 107.5(29) no
C19 C27 C32 C30 . . . . 100.0(27) no
C19 C27 C33 C28 . . . . 78.8(49) no
C20 C19 C27 C28 . . . . -43.1(18) no
C20 C19 C27 C29 . . . . -174.5(15) no
C20 C19 C27 C30 . . . . 74.8(18) no
C20 C19 C27 C31 . . . . 155.2(15) no
C20 C19 C27 C32 . . . . 45.0(17) no
C20 C19 C27 C33 . . . . -62.9(20) no
C21 C16 C17 C23 . . . . 179.6(11) no
C21 C20 C19 C27 . . . . 179.8(11) no
C21 C22 N2 C39 . . . . 178.9(10) no
C22 N2 C39 C34 . . . . -132.6(11) no
C22 N2 C39 C38 . . . . -7.5(15) no
C28 C27 C29 C31 . . . . 146.9(28) no
C28 C27 C30 C32 . . . . 29.2(30) no
C28 C27 C31 C29 . . . . -46.6(37) no
C28 C27 C32 C30 . . . . -152.3(28) no
C28 C33 C27 C29 . . . . -158.6(47) no
C28 C33 C27 C30 . . . . -52.6(53) no
C28 C33 C27 C31 . . . . -144.5(45) no
C28 C33 C27 C32 . . . . -32.5(49) no
C29 C27 C28 C33 . . . . 23.6(52) no
C29 C27 C30 C32 . . . . 149.8(28) no
C29 C27 C32 C30 . . . . -36.5(33) no
C29 C31 C27 C30 . . . . -148.4(31) no
C29 C31 C27 C32 . . . . -140.8(29) no
C29 C31 C27 C33 . . . . -30.4(34) no
C30 C27 C28 C33 . . . . 134.2(48) no
C30 C27 C29 C31 . . . . 30.9(30) no
C30 C32 C27 C31 . . . . -15.4(30) no
C30 C32 C27 C33 . . . . -142.1(29) no
C31 C27 C28 C33 . . . . 45.9(56) no
C31 C27 C30 C32 . . . . 164.4(30) no
C31 C29 C27 C32 . . . . 47.8(34) no
C31 C29 C27 C33 . . . . 154.5(29) no
C32 C27 C28 C33 . . . . 147.8(49) no
C32 C30 C27 C33 . . . . 45.1(33) no
C34 C35 C36 C37 . . . . 56.8(12) no
C34 C39 C38 C37 . . . . -54.8(11) no
C35 C34 C39 C38 . . . . 56.4(11) no
C35 C36 C37 C38 . . . . -56.5(12) no
C36 C35 C34 C39 . . . . -55.9(11) no
C36 C37 C38 C39 . . . . 55.2(12) no
C40 N3 C78 C73 . . . . -160.1(10) no
C40 N3 C78 C77 . . . . -32.4(14) no
C40 C41 C42 C43 . . . . 171.3(10) no
C40 C41 C46 C45 . . . . -173.8(10) no
C41 C40 N3 C78 . . . . -165.6(9) no
C41 C42 C43 C44 . . . . 1.1(16) no
C41 C42 C43 C47 . . . . -178.7(10) no
C41 C46 C45 C44 . . . . 2.0(17) no
C41 C46 C45 C51 . . . . 176.1(11) no
C42 C41 C46 C45 . . . . 0.1(17) no
C42 C43 C44 C45 . . . . 0.9(18) no
C42 C43 C47 C48 . . . . -63.2(15) no
C42 C43 C47 C49 . . . . 59.7(15) no
C42 C43 C47 C50 . . . . 179.4(10) no
C43 C42 C41 C46 . . . . -1.7(16) no
C43 C44 C45 C46 . . . . -2.6(18) no
C43 C44 C45 C51 . . . . -176.5(12) no
C44 C43 C47 C48 . . . . 116.9(13) no
C44 C43 C47 C49 . . . . -120.2(13) no
C44 C43 C47 C50 . . . . -0.5(16) no
C44 C45 C51 C52 . . . . -23.8(21) no
C44 C45 C51 C53 . . . . -114.8(18) no
C44 C45 C51 C54 . . . . 127.1(18) no
C44 C45 C51 C55 . . . . 49.4(19) no
C44 C45 C51 C56 . . . . -63.2(17) no
C44 C45 C51 C57 . . . . 178.1(15) no
C45 C44 C43 C47 . . . . -179.2(11) no
C45 C51 C52 C55 . . . . 103.3(15) no
C45 C51 C52 C56 . . . . -86.9(22) no
C45 C51 C53 C56 . . . . 92.6(18) no
C45 C51 C53 C57 . . . . -110.8(16) no
C45 C51 C54 C57 . . . . 106.7(20) no
C45 C51 C55 C52 . . . . -101.8(17) no
C45 C51 C56 C52 . . . . 103.1(23) no
C45 C51 C56 C53 . . . . -99.6(20) no
C45 C51 C57 C53 . . . . 94.5(19) no
C45 C51 C57 C54 . . . . -93.4(21) no
C46 C45 C51 C52 . . . . 162.3(16) no
C46 C45 C51 C53 . . . . 71.4(19) no
C46 C45 C51 C54 . . . . -46.7(21) no
C46 C45 C51 C55 . . . . -124.4(15) no
C46 C45 C51 C56 . . . . 122.9(14) no
C46 C45 C51 C57 . . . . 4.3(21) no
C51 C52 C56 C53 . . . . -25.9(33) no
C51 C53 C56 C52 . . . . 27.6(35) no
C51 C53 C57 C54 . . . . -10.8(34) no
C51 C54 C57 C53 . . . . 9.8(31) no
C51 C55 C52 C56 . . . . -11.7(29) no
C51 C56 C52 C55 . . . . 10.0(25) no
C51 C56 C53 C57 . . . . -21.9(20) no
C51 C57 C53 C56 . . . . 24.6(23) no
C52 C51 C53 C56 . . . . -13.9(18) no
C52 C51 C53 C57 . . . . 142.6(17) no
C52 C51 C54 C57 . . . . -113.7(29) no
C52 C51 C56 C53 . . . . 157.3(30) no
C52 C51 C57 C53 . . . . -56.2(26) no
C52 C51 C57 C54 . . . . 116.0(29) no
C52 C55 C51 C53 . . . . 51.6(33) no
C52 C55 C51 C54 . . . . 153.4(19) no
C52 C55 C51 C56 . . . . 6.7(17) no
C52 C55 C51 C57 . . . . 129.2(20) no
C52 C56 C51 C53 . . . . -157.3(30) no
C52 C56 C51 C54 . . . . -95.8(40) no
C52 C56 C51 C55 . . . . -10.0(25) no
C52 C56 C51 C57 . . . . -135.0(24) no
C52 C56 C53 C57 . . . . 5.6(50) no
C53 C51 C52 C55 . . . . -152.5(18) no
C53 C51 C52 C56 . . . . 17.3(23) no
C53 C51 C54 C57 . . . . -7.5(24) no
C53 C51 C57 C54 . . . . 172.1(25) no
C53 C56 C51 C54 . . . . 61.5(39) no
C53 C56 C51 C55 . . . . 147.3(21) no
C53 C56 C51 C57 . . . . 22.3(21) no
C53 C56 C52 C55 . . . . -15.9(53) no
C53 C57 C51 C54 . . . . -172.1(25) no
C53 C57 C51 C55 . . . . -140.0(20) no
C53 C57 C51 C56 . . . . -19.0(18) no
C54 C51 C52 C55 . . . . -36.7(27) no
C54 C51 C52 C56 . . . . 133.0(29) no
C54 C51 C53 C56 . . . . -150.4(19) no
C54 C51 C53 C57 . . . . 6.2(20) no
C54 C57 C51 C55 . . . . 32.1(24) no
C54 C57 C51 C56 . . . . 153.1(21) no
C54 C57 C53 C56 . . . . 13.8(50) no
C55 C51 C52 C56 . . . . 169.8(25) no
C55 C51 C53 C56 . . . . -61.2(34) no
C55 C51 C53 C57 . . . . 95.4(32) no
C55 C51 C54 C57 . . . . -149.5(22) no
C55 C52 C51 C56 . . . . -169.8(25) no
C55 C52 C51 C57 . . . . -104.4(25) no
C56 C51 C53 C57 . . . . 156.6(22) no
C56 C51 C54 C57 . . . . -53.7(40) no
C56 C52 C51 C57 . . . . 65.4(31) no
C56 C53 C51 C57 . . . . -156.6(22) no
C58 N4 C73 C74 . . . . -23.7(14) no
C58 N4 C73 C78 . . . . -147.3(10) no
C58 C59 C60 C61 . . . . 175.6(11) no
C58 C59 C64 C63 . . . . -177.2(10) no
C59 C58 N4 C73 . . . . -171.4(10) no
C59 C60 C61 C62 . . . . -2.9(16) no
C59 C60 C61 C69 . . . . -178.6(11) no
C59 C64 C63 C62 . . . . 5.2(17) no
C59 C64 C63 C65 . . . . 177.9(10) no
C60 C59 C64 C63 . . . . 0.7(16) no
C60 C61 C62 C63 . . . . 9.5(18) no
C60 C61 C69 C70 . . . . -66.1(15) no
C60 C61 C69 C71 . . . . -179.3(11) no
C60 C61 C69 C72 . . . . 60.8(15) no
C61 C60 C59 C64 . . . . -2.0(17) no
C61 C62 C63 C64 . . . . -10.9(19) no
C61 C62 C63 C65 . . . . 176.3(11) no
C62 C61 C69 C70 . . . . 118.6(13) no
C62 C61 C69 C71 . . . . 5.3(17) no
C62 C61 C69 C72 . . . . -114.6(13) no
C62 C63 C65 C66 . . . . -59.0(15) no
C62 C63 C65 C67 . . . . 59.8(15) no
C62 C63 C65 C68 . . . . -175.1(11) no
C63 C62 C61 C69 . . . . -174.9(12) no
C64 C63 C65 C66 . . . . 128.6(12) no
C64 C63 C65 C67 . . . . -112.7(13) no
C64 C63 C65 C68 . . . . 12.4(16) no
C73 C74 C75 C76 . . . . 58.2(11) no
C73 C78 C77 C76 . . . . -53.0(12) no
C74 C73 C78 C77 . . . . 54.6(11) no
C74 C75 C76 C77 . . . . -57.4(12) no
C75 C74 C73 C78 . . . . -57.8(11) no
C75 C76 C77 C78 . . . . 54.4(13) no
C79 C80 C81 C82 . . . . -3.6(21) no
C79 C84 C83 C82 . . . . 0.9(24) no
C80 C79 C84 C83 . . . . -1.5(22) no
C80 C81 C82 C83 . . . . 2.9(21) no
C81 C80 C79 C84 . . . . 2.8(20) no
C81 C80 C79 C85 . . . . 179.5(14) no
C81 C82 C83 C84 . . . . -1.7(22) no
C83 C84 C79 C85 . . . . -178.2(15) no
C86 C87 C88 C89 . . . . -6.9(22) no
C86 C91 C90 C89 . . . . -1.3(21) no
C87 C86 C91 C90 . . . . -2.1(19) no
C87 C88 C89 C90 . . . . 3.5(23) no
C88 C87 C86 C91 . . . . 5.8(20) no
C88 C87 C86 C92 . . . . -177.7(13) no
C88 C89 C90 C91 . . . . 0.6(22) no
C90 C91 C86 C92 . . . . -178.6(12) no
